data_4332555
loop_
_publ_author_name
'Hung, Mu-Cheng'
'Tsai, Ming-Che'
'Lee, Gene-Hsiang'
'Liaw, Wen-Feng'

_publ_section_title
;
 Transformation and Structural Discrimination between the Neutral
 {Fe(NO)2}10Dinitrosyliron Complexes (DNICs) and the Anionic/Cationic
 {Fe(NO)2}9DNICs
;
_journal_issue 15
_journal_name_full 'Inorganic Chemistry'
_journal_page_first 6041
_journal_page_last 6047
_journal_paper_doi 10.1021/ic0605120
_journal_volume 45
_journal_year 2006
_chemical_formula_sum 'C6 H16 Fe N4 O2'
_chemical_formula_weight 232.08
_chemical_name_systematic
; 
 ? 
;
_space_group_IT_number 14
_symmetry_cell_setting monoclinic
_symmetry_space_group_name_Hall '-P 2yn'
_symmetry_space_group_name_H-M 'P 1 21/n 1'
_atom_sites_solution_hydrogens geom
_atom_sites_solution_primary direct
_atom_sites_solution_secondary difmap
_audit_creation_method SHELXL-97
_cell_angle_alpha 90.00
_cell_angle_beta 98.786(2)
_cell_angle_gamma 90.00
_cell_formula_units_Z 4
_cell_length_a 7.6330(6)
_cell_length_b 13.0093(10)
_cell_length_c 11.4865(8)
_cell_measurement_reflns_used 1476
_cell_measurement_temperature 295(2)
_cell_measurement_theta_max 18.20
_cell_measurement_theta_min 2.38
_cell_volume 1127.23(15)
_computing_cell_refinement 'Bruker SAINT'
_computing_data_collection 'Bruker SMART'
_computing_data_reduction 'Bruker SAINT'
_computing_molecular_graphics 'Bruker SHELXTL'
_computing_publication_material 'Bruker SHELXTL'
_computing_structure_refinement 'SHELXL-97 (Sheldrick, 1997)'
_computing_structure_solution 'SHELXS-97 (Sheldrick, 1990)'
_diffrn_ambient_temperature 295(2)
_diffrn_measured_fraction_theta_full 1.000
_diffrn_measured_fraction_theta_max 1.000
_diffrn_measurement_device_type 'BRUKER SMART APEXCCD area detector'
_diffrn_measurement_method 'omega scans'
_diffrn_radiation_monochromator graphite
_diffrn_radiation_source 'fine-focus sealed tube'
_diffrn_radiation_type MoK\a
_diffrn_radiation_wavelength 0.71073
_diffrn_reflns_av_R_equivalents 0.0621
_diffrn_reflns_av_sigmaI/netI 0.0479
_diffrn_reflns_limit_h_max 9
_diffrn_reflns_limit_h_min -9
_diffrn_reflns_limit_k_max 16
_diffrn_reflns_limit_k_min -16
_diffrn_reflns_limit_l_max 14
_diffrn_reflns_limit_l_min -14
_diffrn_reflns_number 14655
_diffrn_reflns_theta_full 27.50
_diffrn_reflns_theta_max 27.50
_diffrn_reflns_theta_min 2.38
_exptl_absorpt_coefficient_mu 1.317
_exptl_absorpt_correction_T_max 0.8579
_exptl_absorpt_correction_T_min 0.7342
_exptl_absorpt_correction_type multi-scan
_exptl_crystal_colour deep-blue
_exptl_crystal_density_diffrn 1.368
_exptl_crystal_density_meas 0
_exptl_crystal_density_method 'not measured'
_exptl_crystal_description plate
_exptl_crystal_F_000 488
_exptl_crystal_size_max 0.25
_exptl_crystal_size_mid 0.18
_exptl_crystal_size_min 0.12
_refine_diff_density_max 0.423
_refine_diff_density_min -0.257
_refine_diff_density_rms 0.062
_refine_ls_extinction_method none
_refine_ls_goodness_of_fit_ref 1.082
_refine_ls_hydrogen_treatment mixed
_refine_ls_matrix_type full
_refine_ls_number_parameters 122
_refine_ls_number_reflns 2586
_refine_ls_number_restraints 0
_refine_ls_restrained_S_all 1.082
_refine_ls_R_factor_all 0.0836
_refine_ls_R_factor_gt 0.0562
_refine_ls_shift/su_max 0.000
_refine_ls_shift/su_mean 0.000
_refine_ls_structure_factor_coef Fsqd
_refine_ls_weighting_details 'calc w=1/[\s^2^(Fo^2^)+(0.0433P)^2^+0.6445P] where P=(Fo^2^+2Fc^2^)/3'
_refine_ls_weighting_scheme calc
_refine_ls_wR_factor_gt 0.1140
_refine_ls_wR_factor_ref 0.1250
_reflns_number_gt 1893
_reflns_number_total 2586
_reflns_threshold_expression >2sigma(I)
_cod_data_source_file ic0605120sup2.cif
_cod_data_source_block ic11585
_cod_depositor_comments
;
The following automatic conversions were performed:

'_symmetry_cell_setting' value 'Monoclinic' changed to 'monoclinic'
according to /home/saulius/struct/CIF-dictionaries/cif_core.dic
dictionary named 'cif_core.dic' version 2.4.2 from 2011-04-26.

Automatic conversion script
Id: cif_fix_values 1891 2012-01-12 08:04:46Z andrius 
;
_cod_original_cell_volume 1127.22(15)
_cod_original_sg_symbol_H-M P2(1)/n
_cod_database_code 4332555

loop_
_symmetry_equiv_pos_as_xyz
'x, y, z'
'-x+1/2, y+1/2, -z+1/2'
'-x, -y, -z'
'x-1/2, -y-1/2, z-1/2'

loop_
_atom_site_label
_atom_site_type_symbol
_atom_site_fract_x
_atom_site_fract_y
_atom_site_fract_z
_atom_site_U_iso_or_equiv
_atom_site_adp_type
_atom_site_occupancy
_atom_site_symmetry_multiplicity
_atom_site_calc_flag
_atom_site_refinement_flags
Fe Fe 0.16529(6) 0.51156(3) 0.30996(4) 0.04907(19) Uani 1 1 d .
O1 O 0.3568(5) 0.3790(3) 0.4769(3) 0.1027(11) Uani 1 1 d .
O2 O -0.1357(4) 0.3995(3) 0.2093(3) 0.0956(11) Uani 1 1 d .
N1 N 0.2870(4) 0.4415(2) 0.4099(3) 0.0629(8) Uani 1 1 d .
N2 N -0.0156(4) 0.4563(3) 0.2437(3) 0.0620(8) Uani 1 1 d .
N3 N 0.3192(4) 0.5852(2) 0.1960(3) 0.0604(8) Uani 1 1 d .
N4 N 0.1332(4) 0.6635(2) 0.3673(3) 0.0634(8) Uani 1 1 d .
C1 C 0.3163(9) 0.6943(4) 0.2194(6) 0.128(3) Uani 1 1 d .
H1A H 0.4363 0.7198 0.2226 0.153 Uiso 1 1 calc R
H1B H 0.2450 0.7267 0.1523 0.153 Uiso 1 1 calc R
C2 C 0.2571(10) 0.7263(4) 0.3149(6) 0.139(3) Uani 1 1 d .
H2A H 0.2015 0.7927 0.2969 0.167 Uiso 1 1 calc R
H2B H 0.3593 0.7379 0.3748 0.167 Uiso 1 1 calc R
C3 C 0.5029(6) 0.5467(4) 0.2179(5) 0.0930(15) Uani 1 1 d .
H3A H 0.5698 0.5777 0.1629 0.140 Uiso 1 1 calc R
H3B H 0.5027 0.4734 0.2082 0.140 Uiso 1 1 calc R
H3C H 0.5557 0.5639 0.2967 0.140 Uiso 1 1 calc R
C4 C 0.2483(9) 0.5650(6) 0.0719(4) 0.132(2) Uani 1 1 d .
H4A H 0.3215 0.5984 0.0224 0.198 Uiso 1 1 calc R
H4B H 0.1296 0.5912 0.0546 0.198 Uiso 1 1 calc R
H4C H 0.2476 0.4923 0.0577 0.198 Uiso 1 1 calc R
C5 C 0.1763(8) 0.6711(4) 0.4961(4) 0.1033(17) Uani 1 1 d .
H5A H 0.1606 0.7407 0.5200 0.155 Uiso 1 1 calc R
H5B H 0.2973 0.6507 0.5205 0.155 Uiso 1 1 calc R
H5C H 0.0993 0.6267 0.5319 0.155 Uiso 1 1 calc R
C6 C -0.0500(7) 0.6987(4) 0.3348(7) 0.134(2) Uani 1 1 d .
H6A H -0.0622 0.7662 0.3664 0.202 Uiso 1 1 calc R
H6B H -0.1285 0.6522 0.3663 0.202 Uiso 1 1 calc R
H6C H -0.0796 0.7008 0.2506 0.202 Uiso 1 1 calc R

loop_
_atom_site_aniso_label
_atom_site_aniso_U_11
_atom_site_aniso_U_22
_atom_site_aniso_U_33
_atom_site_aniso_U_23
_atom_site_aniso_U_13
_atom_site_aniso_U_12
Fe 0.0531(3) 0.0445(3) 0.0499(3) 0.0048(2) 0.0085(2) -0.0030(2)
O1 0.122(3) 0.083(2) 0.089(2) 0.0246(18) -0.027(2) 0.007(2)
O2 0.074(2) 0.105(3) 0.100(2) -0.0063(19) -0.0156(18) -0.0260(18)
N1 0.071(2) 0.0555(19) 0.059(2) 0.0039(15) -0.0013(16) -0.0076(16)
N2 0.0586(19) 0.066(2) 0.060(2) 0.0015(16) 0.0057(16) -0.0019(16)
N3 0.067(2) 0.0640(19) 0.0535(19) 0.0041(15) 0.0198(15) -0.0069(16)
N4 0.066(2) 0.0559(18) 0.073(2) -0.0005(16) 0.0247(17) 0.0025(15)
C1 0.173(6) 0.059(3) 0.178(6) 0.009(3) 0.110(5) -0.012(3)
C2 0.226(7) 0.060(3) 0.164(6) -0.027(3) 0.135(6) -0.045(4)
C3 0.070(3) 0.111(4) 0.105(4) 0.007(3) 0.037(3) -0.002(3)
C4 0.137(5) 0.205(7) 0.053(3) 0.019(4) 0.012(3) -0.053(5)
C5 0.133(5) 0.093(4) 0.086(4) -0.028(3) 0.025(3) 0.009(3)
C6 0.100(4) 0.097(4) 0.195(7) -0.028(4) -0.010(4) 0.044(3)

loop_
_atom_type_symbol
_atom_type_description
_atom_type_scat_dispersion_real
_atom_type_scat_dispersion_imag
_atom_type_scat_source
C C 0.0033 0.0016 'International Tables Vol C Tables 4.2.6.8 and 6.1.1.4'
H H 0.0000 0.0000 'International Tables Vol C Tables 4.2.6.8 and 6.1.1.4'
N N 0.0061 0.0033 'International Tables Vol C Tables 4.2.6.8 and 6.1.1.4'
O O 0.0106 0.0060 'International Tables Vol C Tables 4.2.6.8 and 6.1.1.4'
Fe Fe 0.3463 0.8444 'International Tables Vol C Tables 4.2.6.8 and 6.1.1.4'

loop_
_geom_angle_atom_site_label_1
_geom_angle_atom_site_label_2
_geom_angle_atom_site_label_3
_geom_angle
N2 Fe N1 115.36(16)
N2 Fe N4 115.26(15)
N1 Fe N4 112.54(15)
N2 Fe N3 114.81(14)
N1 Fe N3 112.10(15)
N4 Fe N3 82.57(12)
O1 N1 Fe 169.9(3)
O2 N2 Fe 166.9(3)
C1 N3 C4 110.0(5)
C1 N3 C3 110.1(4)
C4 N3 C3 107.7(4)
C1 N3 Fe 107.7(3)
C4 N3 Fe 111.2(3)
C3 N3 Fe 110.1(3)
C2 N4 C6 112.1(5)
C2 N4 C5 108.7(4)
C6 N4 C5 107.1(4)
C2 N4 Fe 106.6(3)
C6 N4 Fe 111.4(3)
C5 N4 Fe 111.0(3)
C2 C1 N3 118.9(4)
C1 C2 N4 119.8(5)

loop_
_geom_bond_atom_site_label_1
_geom_bond_atom_site_label_2
_geom_bond_distance
Fe N2 1.637(3)
Fe N1 1.639(3)
Fe N4 2.109(3)
Fe N3 2.117(3)
O1 N1 1.188(4)
O2 N2 1.197(4)
N3 C1 1.445(6)
N3 C4 1.469(6)
N3 C3 1.474(5)
N4 C2 1.448(6)
N4 C6 1.465(6)
N4 C5 1.469(6)
C1 C2 1.317(7)
